data_1515782
loop_
_publ_author_name
'Yurkerwich, Kevin'
'Buccella, Daniela'
'Melnick, Jonathan G.'
'Parkin, Gerard'

_publ_section_title
;
 Tris(2-mercapto-1-tert-butylimidazolyl)hydroborato gallium derivatives:
 synthesis of di- and trigallium compounds in a sulfur-rich coordination
 environment
;
_journal_issue 2
_journal_name_full 'Chemical Science'
_journal_page_first 210
_journal_paper_doi 10.1039/c0sc00145g
_journal_volume 1
_journal_year 2010
_chemical_formula_sum 'C48 H80 B2 Cl8 Ga4 N12 O2 S6'
_chemical_formula_weight 1633.70
_chemical_name_systematic
;
?
;
_space_group_IT_number 2
_symmetry_cell_setting triclinic
_symmetry_space_group_name_Hall '-P 1'
_symmetry_space_group_name_H-M 'P -1'
_atom_sites_solution_hydrogens geom
_atom_sites_solution_primary direct
_atom_sites_solution_secondary difmap
_audit_creation_method SHELXL-97
_cell_angle_alpha 110.582(9)
_cell_angle_beta 107.533(9)
_cell_angle_gamma 94.069(9)
_cell_formula_units_Z 1
_cell_length_a 11.241(7)
_cell_length_b 11.857(7)
_cell_length_c 15.252(9)
_cell_measurement_reflns_used 4232
_cell_measurement_temperature 125(2)
_cell_measurement_theta_max 26.35
_cell_measurement_theta_min 2.41
_cell_volume 1778.7(19)
_computing_cell_refinement 'Bruker SMART'
_computing_data_collection 'Bruker SMART'
_computing_data_reduction 'Bruker SAINT'
_computing_molecular_graphics 'Bruker SHELXTL'
_computing_publication_material 'Bruker SHELXTL'
_computing_structure_refinement 'SHELXL-97 (Sheldrick, 2008)'
_computing_structure_solution 'SHELXS-97 (Sheldrick, 2008)'
_diffrn_ambient_temperature 125(2)
_diffrn_measured_fraction_theta_full 1.000
_diffrn_measured_fraction_theta_max 1.000
_diffrn_measurement_device_type 'CCD area detector'
_diffrn_measurement_method 'phi and omega scans'
_diffrn_radiation_monochromator graphite
_diffrn_radiation_source 'fine-focus sealed tube'
_diffrn_radiation_type MoK\a
_diffrn_radiation_wavelength 0.71073
_diffrn_reflns_av_R_equivalents 0.0831
_diffrn_reflns_av_sigmaI/netI 0.1339
_diffrn_reflns_limit_h_max 13
_diffrn_reflns_limit_h_min -14
_diffrn_reflns_limit_k_max 14
_diffrn_reflns_limit_k_min -14
_diffrn_reflns_limit_l_max 18
_diffrn_reflns_limit_l_min -19
_diffrn_reflns_number 16090
_diffrn_reflns_theta_full 26.37
_diffrn_reflns_theta_max 26.37
_diffrn_reflns_theta_min 1.52
_exptl_absorpt_coefficient_mu 2.020
_exptl_absorpt_correction_T_max 0.9801
_exptl_absorpt_correction_T_min 0.6321
_exptl_absorpt_correction_type empirical
_exptl_absorpt_process_details sadabs
_exptl_crystal_colour colorless
_exptl_crystal_density_diffrn 1.525
_exptl_crystal_density_method 'not measured'
_exptl_crystal_description plate
_exptl_crystal_F_000 834
_exptl_crystal_size_max 0.25
_exptl_crystal_size_mid 0.05
_exptl_crystal_size_min 0.01
_refine_diff_density_max 1.137
_refine_diff_density_min -0.797
_refine_diff_density_rms 0.128
_refine_ls_extinction_method none
_refine_ls_goodness_of_fit_ref 1.056
_refine_ls_hydrogen_treatment mixed
_refine_ls_matrix_type full
_refine_ls_number_parameters 373
_refine_ls_number_reflns 7261
_refine_ls_number_restraints 0
_refine_ls_restrained_S_all 1.056
_refine_ls_R_factor_all 0.1247
_refine_ls_R_factor_gt 0.0564
_refine_ls_shift/su_max 0.001
_refine_ls_shift/su_mean 0.000
_refine_ls_structure_factor_coef Fsqd
_refine_ls_weighting_details 'calc w=1/[\s^2^(Fo^2^)+(0.0200P)^2^+0.0000P] where P=(Fo^2^+2Fc^2^)/3'
_refine_ls_weighting_scheme calc
_refine_ls_wR_factor_gt 0.0870
_refine_ls_wR_factor_ref 0.1019
_reflns_number_gt 4095
_reflns_number_total 7261
_reflns_threshold_expression >2sigma(I)
_cod_data_source_file c0sc00145g.txt
_cod_data_source_block ky65s10
_cod_depositor_comments
;
The following automatic conversions were performed:

'_symmetry_cell_setting' value 'Triclinic' changed to 'triclinic'
according to
/usr/data/users/saulius/automatic-downloads/retrospective/RSC/lib/dictionaries/cif_core.dic
dictionary named 'cif_core.dic' version 2.4.2 from 2011-04-26.

Automatic conversion script
Id: cif_fix_values 2281 2013-09-26 08:29:07Z andrius 
;
_cod_original_cell_volume 1778.7(18)
_cod_original_sg_symbol_H-M P-1
_cod_database_code 1515782

loop_
_symmetry_equiv_pos_as_xyz
'x, y, z'
'-x, -y, -z'

loop_
_atom_site_label
_atom_site_type_symbol
_atom_site_fract_x
_atom_site_fract_y
_atom_site_fract_z
_atom_site_U_iso_or_equiv
_atom_site_adp_type
_atom_site_occupancy
_atom_site_symmetry_multiplicity
_atom_site_calc_flag
_atom_site_refinement_flags
Ga1 Ga -1.01886(6) 2.03704(6) 1.43384(4) 0.01758(16) Uani 1 1 d .
Ga2 Ga -0.27889(6) 1.66405(6) 0.83844(5) 0.02787(19) Uani 1 1 d .
S1 S -0.83719(13) 2.12326(13) 1.42070(11) 0.0212(3) Uani 1 1 d .
S2 S -1.13600(14) 2.19143(13) 1.45012(10) 0.0212(3) Uani 1 1 d .
S3 S -1.13141(13) 1.89328(13) 1.27539(10) 0.0210(3) Uani 1 1 d .
Cl1 Cl -0.34794(15) 1.65733(16) 0.68818(12) 0.0422(4) Uani 1 1 d .
Cl2 Cl -0.28273(16) 1.84061(15) 0.94543(13) 0.0463(5) Uani 1 1 d .
Cl3 Cl -0.39325(15) 1.51850(14) 0.85067(12) 0.0372(4) Uani 1 1 d .
Cl4 Cl -0.08432(14) 1.63679(15) 0.86879(12) 0.0345(4) Uani 1 1 d .
B B -1.0763(6) 2.1555(6) 1.2334(5) 0.0192(15) Uani 1 1 d .
H1 H -1.093(5) 2.193(4) 1.174(4) 0.023 Uiso 1 1 d .
O O -1.3501(4) 2.1692(4) 0.9638(3) 0.0388(12) Uani 1 1 d .
C1 C -1.3899(6) 2.2630(6) 0.9867(5) 0.0329(16) Uani 1 1 d .
C2 C -1.3155(7) 2.3739(6) 1.0772(5) 0.058(2) Uani 1 1 d .
H2A H -1.2344 2.3564 1.1112 0.087 Uiso 1 1 calc R
H2B H -1.3639 2.3962 1.1224 0.087 Uiso 1 1 calc R
H2C H -1.2990 2.4421 1.0576 0.087 Uiso 1 1 calc R
C3 C -1.5166(6) 2.2754(6) 0.9256(5) 0.0431(18) Uani 1 1 d .
H3A H -1.5577 2.1977 0.8680 0.065 Uiso 1 1 calc R
H3B H -1.5045 2.3410 0.9021 0.065 Uiso 1 1 calc R
H3C H -1.5704 2.2957 0.9667 0.065 Uiso 1 1 calc R
N11 N -0.9756(4) 2.2578(4) 1.3286(3) 0.0193(11) Uani 1 1 d .
C11 C -0.8831(5) 2.2556(5) 1.4080(4) 0.0197(13) Uani 1 1 d .
N12 N -0.8328(4) 2.3707(4) 1.4748(3) 0.0188(11) Uani 1 1 d .
C12 C -0.9795(5) 2.3784(5) 1.3456(4) 0.0209(13) Uani 1 1 d .
H12A H -1.0350 2.4075 1.3014 0.025 Uiso 1 1 calc R
C13 C -0.8920(5) 2.4489(5) 1.4350(4) 0.0226(14) Uani 1 1 d .
H13A H -0.8741 2.5361 1.4653 0.027 Uiso 1 1 calc R
C14 C -0.7331(5) 2.4154(5) 1.5781(4) 0.0209(13) Uani 1 1 d .
C15 C -0.7027(5) 2.5538(5) 1.6238(4) 0.0288(15) Uani 1 1 d .
H15A H -0.7793 2.5847 1.6311 0.043 Uiso 1 1 calc R
H15B H -0.6736 2.5844 1.5804 0.043 Uiso 1 1 calc R
H15C H -0.6356 2.5823 1.6896 0.043 Uiso 1 1 calc R
C16 C -0.6104(5) 2.3707(5) 1.5694(4) 0.0307(15) Uani 1 1 d .
H16A H -0.6270 2.2807 1.5414 0.046 Uiso 1 1 calc R
H16B H -0.5441 2.4022 1.6358 0.046 Uiso 1 1 calc R
H16C H -0.5818 2.4009 1.5255 0.046 Uiso 1 1 calc R
C17 C -0.7845(6) 2.3667(5) 1.6412(4) 0.0327(16) Uani 1 1 d .
H17A H -0.8622 2.3972 1.6454 0.049 Uiso 1 1 calc R
H17B H -0.7208 2.3946 1.7085 0.049 Uiso 1 1 calc R
H17C H -0.8040 2.2767 1.6108 0.049 Uiso 1 1 calc R
C21 C -1.2399(5) 2.1376(5) 1.3265(4) 0.0181(13) Uani 1 1 d .
N21 N -1.2064(4) 2.1354(4) 1.2488(3) 0.0188(11) Uani 1 1 d .
N22 N -1.3672(4) 2.0962(4) 1.2948(3) 0.0205(11) Uani 1 1 d .
C22 C -1.3172(5) 2.0921(5) 1.1658(4) 0.0224(14) Uani 1 1 d .
H22A H -1.3229 2.0806 1.0997 0.027 Uiso 1 1 calc R
C23 C -1.4140(5) 2.0692(5) 1.1940(4) 0.0254(14) Uani 1 1 d .
H23A H -1.5006 2.0393 1.1517 0.030 Uiso 1 1 calc R
C24 C -1.4432(5) 2.0670(5) 1.3525(4) 0.0253(14) Uani 1 1 d .
C25 C -1.3960(6) 1.9651(5) 1.3846(5) 0.0361(17) Uani 1 1 d .
H25A H -1.4024 1.8929 1.3255 0.054 Uiso 1 1 calc R
H25B H -1.4483 1.9428 1.4194 0.054 Uiso 1 1 calc R
H25C H -1.3071 1.9941 1.4296 0.054 Uiso 1 1 calc R
C26 C -1.4346(5) 2.1814(6) 1.4425(4) 0.0329(16) Uani 1 1 d .
H26A H -1.4647 2.2454 1.4198 0.049 Uiso 1 1 calc R
H26B H -1.3460 2.2114 1.4880 0.049 Uiso 1 1 calc R
H26C H -1.4876 2.1610 1.4774 0.049 Uiso 1 1 calc R
C27 C -1.5827(5) 2.0214(6) 1.2853(4) 0.0312(16) Uani 1 1 d .
H27A H -1.5909 1.9481 1.2264 0.047 Uiso 1 1 calc R
H27B H -1.6143 2.0859 1.2640 0.047 Uiso 1 1 calc R
H27C H -1.6327 2.0009 1.3223 0.047 Uiso 1 1 calc R
N31 N -1.0282(4) 2.0340(4) 1.1970(3) 0.0172(11) Uani 1 1 d .
C31 C -1.0378(5) 1.9305(5) 1.2122(4) 0.0179(13) Uani 1 1 d .
N32 N -0.9663(4) 1.8574(4) 1.1712(3) 0.0176(11) Uani 1 1 d .
C32 C -0.9483(5) 2.0266(5) 1.1425(4) 0.0223(14) Uani 1 1 d .
H32A H -0.9245 2.0873 1.1203 0.027 Uiso 1 1 calc R
C33 C -0.9107(5) 1.9192(5) 1.1266(4) 0.0234(14) Uani 1 1 d .
H33A H -0.8554 1.8900 1.0909 0.028 Uiso 1 1 calc R
C34 C -0.9430(5) 1.7353(5) 1.1747(4) 0.0193(13) Uani 1 1 d .
C35 C -0.8531(5) 1.6901(5) 1.1190(4) 0.0282(15) Uani 1 1 d .
H35A H -0.8927 1.6784 1.0489 0.042 Uiso 1 1 calc R
H35B H -0.8353 1.6118 1.1225 0.042 Uiso 1 1 calc R
H35C H -0.7734 1.7510 1.1495 0.042 Uiso 1 1 calc R
C36 C -1.0686(5) 1.6424(5) 1.1239(4) 0.0262(14) Uani 1 1 d .
H36A H -1.1274 1.6713 1.1592 0.039 Uiso 1 1 calc R
H36B H -1.0531 1.5628 1.1257 0.039 Uiso 1 1 calc R
H36C H -1.1059 1.6335 1.0543 0.039 Uiso 1 1 calc R
C37 C -0.8808(6) 1.7510(5) 1.2832(4) 0.0331(16) Uani 1 1 d .
H37A H -0.9380 1.7803 1.3200 0.050 Uiso 1 1 calc R
H37B H -0.8005 1.8110 1.3139 0.050 Uiso 1 1 calc R
H37C H -0.8641 1.6719 1.2854 0.050 Uiso 1 1 calc R

loop_
_atom_site_aniso_label
_atom_site_aniso_U_11
_atom_site_aniso_U_22
_atom_site_aniso_U_33
_atom_site_aniso_U_23
_atom_site_aniso_U_13
_atom_site_aniso_U_12
Ga1 0.0148(3) 0.0199(4) 0.0163(3) 0.0062(3) 0.0038(3) 0.0051(3)
Ga2 0.0194(4) 0.0327(4) 0.0329(4) 0.0166(3) 0.0066(3) 0.0049(3)
S1 0.0164(8) 0.0202(8) 0.0252(8) 0.0081(7) 0.0057(7) 0.0049(6)
S2 0.0225(8) 0.0236(8) 0.0184(8) 0.0078(7) 0.0079(7) 0.0093(6)
S3 0.0207(8) 0.0200(8) 0.0190(8) 0.0048(7) 0.0065(7) 0.0007(6)
Cl1 0.0311(10) 0.0591(12) 0.0386(10) 0.0281(9) 0.0045(8) 0.0087(8)
Cl2 0.0462(11) 0.0365(10) 0.0538(12) 0.0101(9) 0.0232(10) 0.0082(8)
Cl3 0.0298(9) 0.0391(10) 0.0439(10) 0.0198(8) 0.0119(8) -0.0015(7)
Cl4 0.0193(8) 0.0493(10) 0.0411(10) 0.0257(9) 0.0090(8) 0.0093(7)
B 0.014(3) 0.029(4) 0.021(4) 0.013(3) 0.010(3) 0.006(3)
O 0.037(3) 0.037(3) 0.034(3) 0.009(2) 0.007(2) 0.004(2)
C1 0.027(4) 0.039(4) 0.030(4) 0.010(3) 0.013(3) -0.006(3)
C2 0.040(5) 0.051(5) 0.054(5) -0.004(4) 0.008(4) 0.005(4)
C3 0.040(4) 0.031(4) 0.050(5) 0.008(3) 0.016(4) -0.001(3)
N11 0.019(3) 0.017(3) 0.021(3) 0.007(2) 0.006(2) 0.007(2)
C11 0.012(3) 0.018(3) 0.024(3) 0.005(3) 0.005(3) -0.001(2)
N12 0.014(3) 0.016(3) 0.022(3) 0.004(2) 0.004(2) 0.004(2)
C12 0.020(3) 0.019(3) 0.026(3) 0.012(3) 0.008(3) 0.010(3)
C13 0.027(4) 0.013(3) 0.030(4) 0.008(3) 0.013(3) 0.008(3)
C14 0.015(3) 0.020(3) 0.018(3) 0.002(3) -0.001(3) 0.001(2)
C15 0.022(3) 0.029(4) 0.027(4) 0.005(3) 0.004(3) 0.004(3)
C16 0.019(3) 0.030(4) 0.029(4) 0.006(3) -0.002(3) 0.003(3)
C17 0.035(4) 0.030(4) 0.022(3) 0.002(3) 0.006(3) 0.003(3)
C21 0.016(3) 0.021(3) 0.018(3) 0.010(3) 0.005(3) 0.007(2)
N21 0.011(2) 0.024(3) 0.019(3) 0.007(2) 0.004(2) 0.006(2)
N22 0.012(2) 0.025(3) 0.022(3) 0.007(2) 0.006(2) 0.005(2)
C22 0.017(3) 0.030(3) 0.014(3) 0.007(3) 0.000(3) 0.002(3)
C23 0.012(3) 0.034(4) 0.028(4) 0.012(3) 0.003(3) 0.003(3)
C24 0.017(3) 0.037(4) 0.030(4) 0.017(3) 0.013(3) 0.009(3)
C25 0.030(4) 0.038(4) 0.055(5) 0.031(4) 0.019(4) 0.013(3)
C26 0.022(3) 0.050(4) 0.034(4) 0.019(3) 0.015(3) 0.016(3)
C27 0.016(3) 0.041(4) 0.039(4) 0.017(3) 0.011(3) 0.005(3)
N31 0.011(2) 0.023(3) 0.013(2) 0.004(2) 0.003(2) -0.003(2)
C31 0.015(3) 0.016(3) 0.015(3) 0.002(3) 0.001(3) 0.000(2)
N32 0.015(2) 0.018(3) 0.020(3) 0.004(2) 0.011(2) 0.001(2)
C32 0.015(3) 0.031(4) 0.018(3) 0.007(3) 0.004(3) 0.002(3)
C33 0.014(3) 0.030(4) 0.022(3) 0.005(3) 0.007(3) 0.000(3)
C34 0.021(3) 0.014(3) 0.018(3) 0.002(3) 0.005(3) 0.002(2)
C35 0.026(4) 0.030(4) 0.036(4) 0.016(3) 0.015(3) 0.014(3)
C36 0.025(3) 0.024(3) 0.030(4) 0.008(3) 0.013(3) 0.006(3)
C37 0.030(4) 0.030(4) 0.031(4) 0.009(3) 0.004(3) 0.008(3)

loop_
_atom_type_symbol
_atom_type_description
_atom_type_scat_dispersion_real
_atom_type_scat_dispersion_imag
_atom_type_scat_source
C C 0.0033 0.0016 'International Tables Vol C Tables 4.2.6.8 and 6.1.1.4'
H H 0.0000 0.0000 'International Tables Vol C Tables 4.2.6.8 and 6.1.1.4'
B B 0.0013 0.0007 'International Tables Vol C Tables 4.2.6.8 and 6.1.1.4'
N N 0.0061 0.0033 'International Tables Vol C Tables 4.2.6.8 and 6.1.1.4'
S S 0.1246 0.1234 'International Tables Vol C Tables 4.2.6.8 and 6.1.1.4'
Cl Cl 0.1484 0.1585 'International Tables Vol C Tables 4.2.6.8 and 6.1.1.4'
Ga Ga 0.2307 1.6083 'International Tables Vol C Tables 4.2.6.8 and 6.1.1.4'
O O 0.0106 0.0060 'International Tables Vol C Tables 4.2.6.8 and 6.1.1.4'

loop_
_geom_angle_atom_site_label_1
_geom_angle_atom_site_label_2
_geom_angle_atom_site_label_3
_geom_angle
_geom_angle_site_symmetry_3
S3 Ga1 S1 104.62(7) .
S3 Ga1 S2 103.10(6) .
S1 Ga1 S2 103.27(7) .
S3 Ga1 Ga1 115.66(7) 2_398
S1 Ga1 Ga1 114.86(6) 2_398
S2 Ga1 Ga1 113.83(6) 2_398
Cl1 Ga2 Cl2 110.98(8) .
Cl1 Ga2 Cl4 107.01(7) .
Cl2 Ga2 Cl4 109.47(7) .
Cl1 Ga2 Cl3 110.27(7) .
Cl2 Ga2 Cl3 109.60(8) .
Cl4 Ga2 Cl3 109.48(7) .
C11 S1 Ga1 99.52(19) .
C21 S2 Ga1 98.57(18) .
C31 S3 Ga1 98.67(18) .
H1 B N31 108(2) .
H1 B N11 105(3) .
N31 B N11 113.0(5) .
H1 B N21 106(3) .
N31 B N21 112.5(5) .
N11 B N21 111.0(4) .
O C1 C2 121.8(6) .
O C1 C3 122.2(6) .
C2 C1 C3 115.9(6) .
C11 N11 C12 107.3(4) .
C11 N11 B 133.4(5) .
C12 N11 B 119.2(5) .
N12 C11 N11 109.1(5) .
N12 C11 S1 125.8(4) .
N11 C11 S1 125.1(4) .
C11 N12 C13 107.8(5) .
C11 N12 C14 129.1(5) .
C13 N12 C14 123.1(4) .
C13 C12 N11 108.6(5) .
C12 C13 N12 107.2(5) .
C15 C14 C17 110.2(5) .
C15 C14 N12 109.8(4) .
C17 C14 N12 108.4(4) .
C15 C14 C16 107.8(5) .
C17 C14 C16 111.7(5) .
N12 C14 C16 109.0(4) .
N21 C21 N22 109.5(5) .
N21 C21 S2 125.0(4) .
N22 C21 S2 125.5(4) .
C21 N21 C22 106.6(4) .
C21 N21 B 134.3(5) .
C22 N21 B 118.6(5) .
C21 N22 C23 107.0(5) .
C21 N22 C24 127.9(5) .
C23 N22 C24 124.6(5) .
C23 C22 N21 108.6(5) .
C22 C23 N22 108.2(5) .
N22 C24 C26 110.9(5) .
N22 C24 C27 109.1(4) .
C26 C24 C27 107.8(5) .
N22 C24 C25 109.2(5) .
C26 C24 C25 111.2(5) .
C27 C24 C25 108.6(5) .
C31 N31 C32 107.3(5) .
C31 N31 B 134.2(5) .
C32 N31 B 118.3(5) .
N31 C31 N32 110.2(5) .
N31 C31 S3 125.1(4) .
N32 C31 S3 124.7(4) .
C31 N32 C33 106.4(4) .
C31 N32 C34 128.6(4) .
C33 N32 C34 125.0(4) .
C33 C32 N31 108.0(5) .
C32 C33 N32 108.2(5) .
N32 C34 C35 108.8(4) .
N32 C34 C36 109.6(4) .
C35 C34 C36 109.0(4) .
N32 C34 C37 109.5(4) .
C35 C34 C37 108.7(5) .
C36 C34 C37 111.2(5) .

loop_
_geom_bond_atom_site_label_1
_geom_bond_atom_site_label_2
_geom_bond_distance
_geom_bond_site_symmetry_2
Ga1 S3 2.3026(18) .
Ga1 S1 2.3131(19) .
Ga1 S2 2.3165(18) .
Ga1 Ga1 2.4099(17) 2_398
Ga2 Cl1 2.157(2) .
Ga2 Cl2 2.168(2) .
Ga2 Cl4 2.168(2) .
Ga2 Cl3 2.1729(19) .
S1 C11 1.742(6) .
S2 C21 1.746(5) .
S3 C31 1.753(6) .
B H1 1.11(5) .
B N31 1.550(8) .
B N11 1.562(8) .
B N21 1.565(7) .
O C1 1.205(7) .
C1 C2 1.485(8) .
C1 C3 1.498(9) .
N11 C11 1.348(6) .
N11 C12 1.367(6) .
C11 N12 1.337(6) .
N12 C13 1.382(7) .
N12 C14 1.511(6) .
C12 C13 1.342(7) .
C14 C15 1.506(7) .
C14 C17 1.508(8) .
C14 C16 1.538(8) .
C21 N21 1.339(6) .
C21 N22 1.356(6) .
N21 C22 1.385(6) .
N22 C23 1.373(7) .
N22 C24 1.501(7) .
C22 C23 1.329(7) .
C24 C26 1.524(8) .
C24 C27 1.524(7) .
C24 C25 1.528(8) .
N31 C31 1.330(6) .
N31 C32 1.383(6) .
C31 N32 1.345(6) .
N32 C33 1.390(7) .
N32 C34 1.505(7) .
C32 C33 1.334(7) .
C34 C35 1.518(7) .
C34 C36 1.525(7) .
C34 C37 1.526(7) .
